data_7239397
loop_
_publ_author_name
'Hiruta, Yuki'
'Watanabe, Takafumi'
'Nakamura, Etsuko'
'Iwasawa, Naoko'
'Sato, Hiroyasu'
'Hamada, Kensaku'
'Citterio, Daniel'
'Suzuki, Koji'

_publ_section_title
;
 Steric hindrance effects in tripodal ligands for extraction and
 back-extraction of Ag+
;
_journal_issue 19
_journal_name_full 'RSC Advances'
_journal_page_first 9791
_journal_paper_doi 10.1039/c3ra45700a
_journal_volume 4
_journal_year 2014
_chemical_absolute_configuration 'CHOOSE rm ad rmad syn or unk'
_chemical_formula_moiety 'C24 H27 Ag Cl N O4 S3'
_chemical_formula_sum 'C24 H27 Ag Cl N O4 S3'
_chemical_formula_weight 632.98
_space_group_IT_number 19
_space_group_name_Hall 'P 2ac 2ab'
_space_group_name_H-M_alt 'P 21 21 21'
_symmetry_cell_setting orthorhombic
_symmetry_Int_Tables_number 19
_symmetry_space_group_name_Hall 'P 2ac 2ab'
_symmetry_space_group_name_H-M 'P 21 21 21'
_atom_sites_solution_hydrogens geom
_atom_sites_solution_primary direct
_atom_sites_solution_secondary difmap
_cell_angle_alpha 90.0000
_cell_angle_beta 90.0000
_cell_angle_gamma 90.0000
_cell_formula_units_Z 4
_cell_length_a 10.543(4)
_cell_length_b 11.550(4)
_cell_length_c 21.298(8)
_cell_measurement_reflns_used 10294
_cell_measurement_temperature 93
_cell_measurement_theta_max 27.50
_cell_measurement_theta_min 2.60
_cell_volume 2593.5(17)
_computing_cell_refinement 'CrystalClear-SM Expert 2.0 r15'
_computing_data_collection 'CrystalClear-SM Expert 2.0 r15 (Rigaku, 2011)'
_computing_data_reduction 'CrystalClear-SM Expert 2.0 r15'
_computing_molecular_graphics 'CrystalStructure 4.0'
_computing_publication_material 'CrystalStructure 4.0 (Rigaku, 2011)'
_computing_structure_refinement 'SHELXL97 (Sheldrick, 2008)'
_computing_structure_solution 'SHELXS97 (Sheldrick, 2008)'
_diffrn_ambient_temperature 93
_diffrn_detector_area_resol_mean 14.222
_diffrn_measured_fraction_theta_full 0.999
_diffrn_measured_fraction_theta_max 0.999
_diffrn_measurement_device_type 'Rigaku Saturn724'
_diffrn_measurement_method \w
_diffrn_radiation_type 'Mo K\a'
_diffrn_radiation_wavelength 0.71075
_diffrn_reflns_av_R_equivalents 0.0244
_diffrn_reflns_limit_h_max 13
_diffrn_reflns_limit_h_min -13
_diffrn_reflns_limit_k_max 15
_diffrn_reflns_limit_k_min -15
_diffrn_reflns_limit_l_max 27
_diffrn_reflns_limit_l_min -27
_diffrn_reflns_number 42054
_diffrn_reflns_theta_full 27.51
_diffrn_reflns_theta_max 27.51
_diffrn_reflns_theta_min 2.60
_diffrn_standards_number 0
_exptl_absorpt_coefficient_mu 1.151
_exptl_absorpt_correction_T_max 0.923
_exptl_absorpt_correction_T_min 0.856
_exptl_absorpt_correction_type multi-scan
_exptl_absorpt_process_details 'REQAB (Rigaku, 1998)'
_exptl_crystal_colour colorless
_exptl_crystal_density_diffrn 1.621
_exptl_crystal_density_method 'not measured'
_exptl_crystal_description block
_exptl_crystal_F_000 1288.00
_exptl_crystal_size_max 0.120
_exptl_crystal_size_mid 0.100
_exptl_crystal_size_min 0.070
_refine_diff_density_max 0.63
_refine_diff_density_min -0.36
_refine_ls_abs_structure_details 'Flack, H. D. (1983), Acta Cryst. A39, 876-881.  2602 Friedel Pairs'
_refine_ls_abs_structure_Flack -0.035(12)
_refine_ls_extinction_method none
_refine_ls_goodness_of_fit_ref 0.980
_refine_ls_hydrogen_treatment constr
_refine_ls_number_parameters 307
_refine_ls_number_reflns 5952
_refine_ls_number_restraints 0
_refine_ls_R_factor_gt 0.0202
_refine_ls_shift/su_max 0.002
_refine_ls_structure_factor_coef Fsqd
_refine_ls_weighting_details 'w = 1/[\s^2^(Fo^2^)+(0.0371P)^2^+0.0000P] where P=(Fo^2^+2Fc^2^)/3'
_refine_ls_weighting_scheme calc
_refine_ls_wR_factor_ref 0.0478
_reflns_number_gt 5819
_reflns_number_total 5952
_reflns_threshold_expression F^2^>2.0\s(F^2^)
_cod_data_source_file c3ra45700a.txt
_cod_data_source_block SX171b-01
_cod_database_code 7239397

loop_
_symmetry_equiv_pos_site_id
_symmetry_equiv_pos_as_xyz
1 +X,+Y,+Z
2 1/2+X,1/2-Y,-Z
3 -X,1/2+Y,1/2-Z
4 1/2-X,-Y,1/2+Z

loop_
_atom_site_label
_atom_site_type_symbol
_atom_site_fract_x
_atom_site_fract_y
_atom_site_fract_z
_atom_site_U_iso_or_equiv
_atom_site_adp_type
_atom_site_occupancy
_atom_site_symmetry_multiplicity
_atom_site_calc_flag
_atom_site_refinement_flags
Ag1 Ag 0.785873(12) 0.568769(12) 0.326835(6) 0.01828(4) Uani 1 4 d .
Cl17 Cl 0.60759(4) 0.54654(4) 0.19312(2) 0.01796(9) Uani 1 4 d .
S3 S 0.60776(4) 0.64524(4) 0.39774(2) 0.01805(9) Uani 1 4 d .
S4 S 0.98374(4) 0.66368(4) 0.27997(2) 0.01949(9) Uani 1 4 d .
S5 S 0.80927(4) 0.35030(4) 0.33875(2) 0.01933(9) Uani 1 4 d .
O8 O 0.70342(13) 0.46570(12) 0.17311(7) 0.0290(3) Uani 1 4 d .
O20 O 0.51580(14) 0.48851(13) 0.23203(7) 0.0280(3) Uani 1 4 d .
O21 O 0.54692(13) 0.59500(13) 0.13887(6) 0.0284(3) Uani 1 4 d .
O38 O 0.66649(14) 0.63935(12) 0.22850(7) 0.0267(3) Uani 1 4 d .
N7 N 0.91057(14) 0.57210(14) 0.43244(7) 0.0177(3) Uani 1 4 d .
C6 C 0.72978(19) 0.38957(18) 0.52259(8) 0.0232(4) Uani 1 4 d .
C9 C 0.72866(18) 0.34790(15) 0.41209(8) 0.0168(3) Uani 1 4 d .
C10 C 0.69396(17) 0.77412(15) 0.41431(8) 0.0170(3) Uani 1 4 d .
C11 C 1.09241(17) 0.55618(16) 0.30674(9) 0.0190(3) Uani 1 4 d .
C12 C 0.87176(19) 0.86504(17) 0.46507(9) 0.0229(4) Uani 1 4 d .
C13 C 0.80437(17) 0.76459(16) 0.45124(8) 0.0185(4) Uani 1 4 d .
C14 C 0.96489(19) 0.63042(19) 0.19781(9) 0.0251(4) Uani 1 4 d .
C15 C 0.84667(18) 0.64993(17) 0.47784(8) 0.0202(4) Uani 1 4 d .
C16 C 0.7042(2) 0.27391(16) 0.28624(9) 0.0250(4) Uani 1 4 d .
C18 C 0.7219(2) 0.98071(17) 0.40824(9) 0.0256(4) Uani 1 4 d .
C19 C 0.79048(18) 0.39592(15) 0.46468(8) 0.0184(3) Uani 1 4 d .
C23 C 0.65323(19) 0.88212(17) 0.39294(9) 0.0218(4) Uani 1 4 d .
C24 C 0.60886(18) 0.30036(16) 0.41793(9) 0.0203(4) Uani 1 4 d .
C26 C 1.20134(18) 0.46424(17) 0.39232(10) 0.0244(4) Uani 1 4 d .
C27 C 1.15879(19) 0.48612(17) 0.26476(10) 0.0234(4) Uani 1 4 d .
C28 C 0.91837(17) 0.45393(16) 0.45977(9) 0.0203(4) Uani 1 4 d .
C31 C 0.54978(19) 0.29587(17) 0.47610(9) 0.0248(4) Uani 1 4 d .
C32 C 1.11223(16) 0.54573(16) 0.37172(9) 0.0190(4) Uani 1 4 d .
C33 C 1.26603(19) 0.39375(19) 0.35074(10) 0.0276(4) Uani 1 4 d .
C34 C 0.8311(2) 0.97286(18) 0.44387(10) 0.0268(4) Uani 1 4 d .
C39 C 1.04056(17) 0.61700(17) 0.41945(8) 0.0199(4) Uani 1 4 d .
C40 C 0.47622(18) 0.69293(19) 0.34998(9) 0.0253(4) Uani 1 4 d .
C41 C 0.6105(2) 0.33831(19) 0.52850(9) 0.0263(4) Uani 1 4 d .
C42 C 1.24522(18) 0.40457(17) 0.28681(11) 0.0275(5) Uani 1 4 d .
H6 H 0.77021 0.42065 0.55872 0.0278 Uiso 1 4 calc R
H12 H 0.94699 0.85993 0.48946 0.0275 Uiso 1 4 calc R
H14A H 0.90583 0.6857 0.17875 0.0301 Uiso 1 4 calc R
H14B H 0.93127 0.55176 0.19327 0.0301 Uiso 1 4 calc R
H14C H 1.04733 0.6357 0.17675 0.0301 Uiso 1 4 calc R
H15A H 0.90537 0.66485 0.5132 0.0242 Uiso 1 4 calc R
H15B H 0.77157 0.60938 0.49502 0.0242 Uiso 1 4 calc R
H16A H 0.74184 0.27131 0.24418 0.0300 Uiso 1 4 calc R
H16B H 0.62247 0.3141 0.28438 0.0300 Uiso 1 4 calc R
H16C H 0.69138 0.19482 0.30164 0.0300 Uiso 1 4 calc R
H18 H 0.69362 1.05429 0.39407 0.0307 Uiso 1 4 calc R
H23 H 0.57879 0.88816 0.36802 0.0262 Uiso 1 4 calc R
H24 H 0.56679 0.27063 0.38193 0.0244 Uiso 1 4 calc R
H26 H 1.2178 0.45721 0.43601 0.0293 Uiso 1 4 calc R
H27 H 1.14496 0.49406 0.22089 0.0281 Uiso 1 4 calc R
H28A H 0.95664 0.45887 0.50213 0.0244 Uiso 1 4 calc R
H28B H 0.97476 0.40576 0.43333 0.0244 Uiso 1 4 calc R
H31 H 0.46731 0.26344 0.47977 0.0298 Uiso 1 4 calc R
H33 H 1.32464 0.33799 0.36601 0.0331 Uiso 1 4 calc R
H34 H 0.87812 1.04058 0.45384 0.0322 Uiso 1 4 calc R
H39A H 1.0893 0.61841 0.45917 0.0239 Uiso 1 4 calc R
H39B H 1.03397 0.69763 0.40401 0.0239 Uiso 1 4 calc R
H40A H 0.42308 0.6263 0.33904 0.0304 Uiso 1 4 calc R
H40B H 0.50855 0.72894 0.31151 0.0304 Uiso 1 4 calc R
H40C H 0.42566 0.74944 0.37347 0.0304 Uiso 1 4 calc R
H41 H 0.57127 0.33273 0.56855 0.0316 Uiso 1 4 calc R
H42 H 1.28977 0.35652 0.2581 0.0330 Uiso 1 4 calc R

loop_
_atom_site_aniso_label
_atom_site_aniso_U_11
_atom_site_aniso_U_22
_atom_site_aniso_U_33
_atom_site_aniso_U_12
_atom_site_aniso_U_13
_atom_site_aniso_U_23
Ag1 0.01768(6) 0.01954(7) 0.01762(6) 0.00046(5) 0.00188(5) -0.00004(5)
Cl17 0.01710(19) 0.0182(2) 0.01854(19) -0.00200(16) -0.00050(15) 0.00185(15)
S3 0.0160(2) 0.0196(2) 0.0186(2) 0.00058(18) 0.00083(17) -0.00156(17)
S4 0.0187(2) 0.0203(2) 0.0195(2) -0.00012(17) 0.00093(17) 0.00259(17)
S5 0.0212(2) 0.0188(2) 0.0180(2) 0.00262(17) 0.00256(16) -0.00039(16)
O8 0.0253(7) 0.0234(7) 0.0384(8) 0.0055(5) 0.0048(7) 0.0019(6)
O20 0.0259(7) 0.0303(8) 0.0279(7) -0.0123(6) 0.0066(6) 0.0024(6)
O21 0.0289(7) 0.0338(8) 0.0226(7) 0.0026(6) -0.0062(6) 0.0056(6)
O38 0.0306(7) 0.0235(7) 0.0261(7) -0.0094(6) -0.0037(6) -0.0019(6)
N7 0.0172(7) 0.0185(7) 0.0173(7) 0.0008(7) -0.0010(6) -0.0003(6)
C6 0.0226(9) 0.0326(10) 0.0144(8) 0.0015(8) -0.0012(7) 0.0032(7)
C9 0.0200(8) 0.0143(8) 0.0161(8) 0.0053(7) 0.0020(7) 0.0018(6)
C10 0.0169(9) 0.0187(8) 0.0154(8) 0.0004(7) 0.0008(7) -0.0017(6)
C11 0.0159(8) 0.0181(9) 0.0232(9) -0.0019(7) 0.0032(7) 0.0025(7)
C12 0.0230(10) 0.0262(10) 0.0195(9) -0.0014(8) -0.0028(7) -0.0067(8)
C13 0.0189(9) 0.0222(9) 0.0143(8) 0.0024(7) 0.0016(7) -0.0035(7)
C14 0.0218(10) 0.0360(11) 0.0173(8) -0.0049(9) 0.0009(8) 0.0044(8)
C15 0.0202(9) 0.0258(10) 0.0146(8) 0.0042(8) -0.0037(7) -0.0004(7)
C16 0.0357(11) 0.0189(9) 0.0205(9) -0.0008(9) -0.0000(9) -0.0027(7)
C18 0.0328(11) 0.0187(9) 0.0253(10) 0.0020(9) 0.0042(9) 0.0009(7)
C19 0.0190(9) 0.0174(8) 0.0187(8) 0.0055(7) -0.0017(8) 0.0051(6)
C23 0.0240(9) 0.0220(9) 0.0194(9) 0.0055(8) 0.0012(8) 0.0021(8)
C24 0.0222(9) 0.0161(9) 0.0226(9) 0.0016(7) -0.0008(8) 0.0010(7)
C26 0.0162(9) 0.0280(10) 0.0291(10) 0.0004(8) -0.0037(8) 0.0036(8)
C27 0.0249(10) 0.0211(10) 0.0242(10) -0.0025(8) 0.0068(8) 0.0005(8)
C28 0.0194(9) 0.0234(10) 0.0182(9) 0.0035(7) -0.0032(7) 0.0023(7)
C31 0.0207(9) 0.0228(9) 0.0309(11) -0.0004(8) 0.0041(8) 0.0083(8)
C32 0.0115(7) 0.0204(9) 0.0250(9) -0.0020(7) -0.0007(7) -0.0019(7)
C33 0.0176(9) 0.0265(10) 0.0388(11) 0.0047(8) 0.0039(8) 0.0045(9)
C34 0.0296(10) 0.0215(10) 0.0294(11) -0.0055(8) 0.0017(9) -0.0053(8)
C39 0.0183(9) 0.0227(9) 0.0187(8) 0.0010(8) -0.0034(7) -0.0012(7)
C40 0.0177(9) 0.0299(10) 0.0285(10) 0.0040(8) -0.0069(8) -0.0066(8)
C41 0.0266(10) 0.0319(11) 0.0205(9) 0.0049(9) 0.0065(8) 0.0093(8)
C42 0.0214(10) 0.0217(10) 0.0394(12) 0.0013(7) 0.0098(8) -0.0020(9)

loop_
_atom_type_symbol
_atom_type_description
_atom_type_scat_dispersion_real
_atom_type_scat_dispersion_imag
_atom_type_scat_source
C C 0.0033 0.0016
;
International Tables for Crystallography
(1992, Vol. C, Tables 4.2.6.8 and 6.1.1.4)
;
H H 0.0000 0.0000
;
International Tables for Crystallography
(1992, Vol. C, Table 6.1.1.4)
;
Ag Ag -0.8971 1.1015
;
International Tables for Crystallography
(1992, Vol. C, Tables 4.2.6.8 and 6.1.1.4)
;
Cl Cl 0.1484 0.1585
;
International Tables for Crystallography
(1992, Vol. C, Tables 4.2.6.8 and 6.1.1.4)
;
N N 0.0061 0.0033
;
International Tables for Crystallography
(1992, Vol. C, Tables 4.2.6.8 and 6.1.1.4)
;
O O 0.0106 0.0060
;
International Tables for Crystallography
(1992, Vol. C, Tables 4.2.6.8 and 6.1.1.4)
;
S S 0.1246 0.1234
;
International Tables for Crystallography
(1992, Vol. C, Tables 4.2.6.8 and 6.1.1.4)
;

loop_
_geom_angle_atom_site_label_1
_geom_angle_atom_site_label_2
_geom_angle_atom_site_label_3
_geom_angle
_geom_angle_publ_flag
S3 Ag1 S4 132.72(2) yes
S3 Ag1 S5 110.673(17) yes
S4 Ag1 S5 112.59(2) yes
O8 Cl17 O20 109.88(9) yes
O8 Cl17 O21 109.11(9) yes
O8 Cl17 O38 109.43(9) yes
O20 Cl17 O21 110.22(9) yes
O20 Cl17 O38 109.45(9) yes
O21 Cl17 O38 108.73(9) yes
Ag1 S3 C10 91.77(6) yes
Ag1 S3 C40 109.60(7) yes
C10 S3 C40 104.40(9) yes
Ag1 S4 C11 95.78(7) yes
Ag1 S4 C14 101.39(7) yes
C11 S4 C14 103.47(9) yes
Ag1 S5 C9 93.25(6) yes
Ag1 S5 C16 111.29(7) yes
C9 S5 C16 104.09(9) yes
C15 N7 C28 109.07(14) yes
C15 N7 C39 109.14(14) yes
C28 N7 C39 109.95(14) yes
C19 C6 C41 121.11(17) yes
S5 C9 C19 118.09(14) yes
S5 C9 C24 121.44(14) yes
C19 C9 C24 120.47(17) yes
S3 C10 C13 117.86(13) yes
S3 C10 C23 121.73(14) yes
C13 C10 C23 120.40(17) yes
S4 C11 C27 121.44(15) yes
S4 C11 C32 118.06(14) yes
C27 C11 C32 120.48(17) yes
C13 C12 C34 121.32(18) yes
C10 C13 C12 118.34(17) yes
C10 C13 C15 121.51(16) yes
C12 C13 C15 120.10(16) yes
N7 C15 C13 114.96(14) yes
C23 C18 C34 120.65(19) yes
C6 C19 C9 118.09(17) yes
C6 C19 C28 119.72(16) yes
C9 C19 C28 122.19(16) yes
C10 C23 C18 119.73(18) yes
C9 C24 C31 120.34(17) yes
C32 C26 C33 121.73(19) yes
C11 C27 C42 120.3(2) yes
N7 C28 C19 112.67(15) yes
C24 C31 C41 120.13(19) yes
C11 C32 C26 117.79(17) yes
C11 C32 C39 122.80(16) yes
C26 C32 C39 119.41(17) yes
C26 C33 C42 119.89(19) yes
C12 C34 C18 119.56(19) yes
N7 C39 C32 113.27(15) yes
C6 C41 C31 119.78(18) yes
C27 C42 C33 119.76(19) yes
C19 C6 H6 119.449 no
C41 C6 H6 119.439 no
C13 C12 H12 119.347 no
C34 C12 H12 119.336 no
S4 C14 H14A 109.473 no
S4 C14 H14B 109.465 no
S4 C14 H14C 109.468 no
H14A C14 H14B 109.473 no
H14A C14 H14C 109.478 no
H14B C14 H14C 109.471 no
N7 C15 H15A 108.526 no
N7 C15 H15B 108.524 no
C13 C15 H15A 108.533 no
C13 C15 H15B 108.530 no
H15A C15 H15B 107.529 no
S5 C16 H16A 109.469 no
S5 C16 H16B 109.472 no
S5 C16 H16C 109.468 no
H16A C16 H16B 109.476 no
H16A C16 H16C 109.470 no
H16B C16 H16C 109.473 no
C23 C18 H18 119.673 no
C34 C18 H18 119.677 no
C10 C23 H23 120.135 no
C18 C23 H23 120.131 no
C9 C24 H24 119.826 no
C31 C24 H24 119.834 no
C32 C26 H26 119.134 no
C33 C26 H26 119.132 no
C11 C27 H27 119.840 no
C42 C27 H27 119.835 no
N7 C28 H28A 109.061 no
N7 C28 H28B 109.062 no
C19 C28 H28A 109.060 no
C19 C28 H28B 109.052 no
H28A C28 H28B 107.819 no
C24 C31 H31 119.937 no
C41 C31 H31 119.938 no
C26 C33 H33 120.049 no
C42 C33 H33 120.057 no
C12 C34 H34 120.222 no
C18 C34 H34 120.222 no
N7 C39 H39A 108.920 no
N7 C39 H39B 108.920 no
C32 C39 H39A 108.928 no
C32 C39 H39B 108.914 no
H39A C39 H39B 107.745 no
S3 C40 H40A 109.476 no
S3 C40 H40B 109.466 no
S3 C40 H40C 109.469 no
H40A C40 H40B 109.471 no
H40A C40 H40C 109.476 no
H40B C40 H40C 109.470 no
C6 C41 H41 120.110 no
C31 C41 H41 120.109 no
C27 C42 H42 120.115 no
C33 C42 H42 120.120 no

loop_
_geom_bond_atom_site_label_1
_geom_bond_atom_site_label_2
_geom_bond_distance
_geom_bond_publ_flag
Ag1 S3 2.5665(8) yes
Ag1 S4 2.5593(8) yes
Ag1 S5 2.5480(10) yes
Cl17 O8 1.4402(15) yes
Cl17 O20 1.4396(16) yes
Cl17 O21 1.4344(14) yes
Cl17 O38 1.4500(15) yes
S3 C10 1.7794(19) yes
S3 C40 1.806(2) yes
S4 C11 1.7831(19) yes
S4 C14 1.803(2) yes
S5 C9 1.7784(19) yes
S5 C16 1.804(2) yes
N7 C15 1.482(2) yes
N7 C28 1.486(2) yes
N7 C39 1.491(2) yes
C6 C19 1.391(3) yes
C6 C41 1.396(3) yes
C9 C19 1.410(3) yes
C9 C24 1.383(3) yes
C10 C13 1.409(3) yes
C10 C23 1.396(3) yes
C11 C27 1.394(3) yes
C11 C32 1.405(3) yes
C12 C13 1.392(3) yes
C12 C34 1.392(3) yes
C13 C15 1.508(3) yes
C18 C23 1.388(3) yes
C18 C34 1.382(3) yes
C19 C28 1.509(3) yes
C24 C31 1.388(3) yes
C26 C32 1.400(3) yes
C26 C33 1.383(3) yes
C27 C42 1.392(3) yes
C31 C41 1.377(3) yes
C32 C39 1.511(3) yes
C33 C42 1.385(3) yes
C6 H6 0.950 no
C12 H12 0.950 no
C14 H14A 0.980 no
C14 H14B 0.980 no
C14 H14C 0.980 no
C15 H15A 0.990 no
C15 H15B 0.990 no
C16 H16A 0.980 no
C16 H16B 0.980 no
C16 H16C 0.980 no
C18 H18 0.950 no
C23 H23 0.950 no
C24 H24 0.950 no
C26 H26 0.950 no
C27 H27 0.950 no
C28 H28A 0.990 no
C28 H28B 0.990 no
C31 H31 0.950 no
C33 H33 0.950 no
C34 H34 0.950 no
C39 H39A 0.990 no
C39 H39B 0.990 no
C40 H40A 0.980 no
C40 H40B 0.980 no
C40 H40C 0.980 no
C41 H41 0.950 no
C42 H42 0.950 no

loop_
_geom_contact_atom_site_label_1
_geom_contact_atom_site_label_2
_geom_contact_distance
_geom_contact_publ_flag
_geom_contact_site_symmetry_2
Ag1 N7 2.6055(17) no .
Ag1 C13 3.489(2) no .
Ag1 C15 3.411(2) no .
Ag1 C19 3.551(2) no .
Ag1 C28 3.424(2) no .
Ag1 C32 3.581(2) no .
Ag1 C39 3.378(2) no .
S3 N7 3.3841(19) no .
S3 C15 3.043(2) no .
S4 N7 3.5013(19) no .
S4 C39 3.078(2) no .
S5 N7 3.4183(18) no .
S5 C28 3.066(2) no .
N7 C6 3.430(3) no .
N7 C9 3.251(3) no .
N7 C10 3.288(2) no .
N7 C11 3.298(3) no .
N7 C12 3.478(3) no .
N7 C26 3.418(3) no .
C6 C15 3.387(3) no .
C6 C24 2.767(3) no .
C9 C41 2.777(3) no .
C10 C34 2.785(3) no .
C11 C33 2.784(3) no .
C12 C23 2.776(3) no .
C12 C39 3.510(3) no .
C13 C18 2.797(3) no .
C13 C39 3.093(3) no .
C14 C27 2.998(3) no .
C15 C19 3.006(3) no .
C16 C24 2.995(3) no .
C19 C31 2.799(3) no .
C23 C40 3.016(3) no .
C26 C27 2.765(3) no .
C26 C28 3.313(3) no .
C28 C32 2.970(3) no .
C32 C42 2.810(3) no .
Ag1 Cl17 3.4219(11) no .
Ag1 O8 3.5906(19) no .
Ag1 O38 2.5759(16) no .
Cl17 Ag1 3.4219(11) no .
S4 O38 3.531(2) no .
S5 C14 3.567(2) no 3_745
O8 Ag1 3.5906(19) no .
O8 C14 3.391(3) no .
O8 C16 3.273(3) no .
O20 C16 3.380(3) no .
O20 C23 3.431(3) no 3_645
O20 C40 3.473(3) no .
O20 C42 3.231(3) no 1_455
O21 C6 3.422(2) no 4_664
O21 C18 3.284(3) no 3_645
O21 C23 3.310(3) no 3_645
O21 C24 3.128(2) no 3_655
O21 C31 3.524(3) no 3_655
O38 Ag1 2.5759(16) no .
O38 S4 3.531(2) no .
O38 C14 3.215(3) no .
O38 C33 3.462(3) no 3_755
O38 C40 3.332(3) no .
O38 C42 3.218(3) no 3_755
C6 O21 3.422(2) no 4_665
C14 S5 3.567(2) no 3_755
C14 O8 3.391(3) no .
C14 O38 3.215(3) no .
C16 O8 3.273(3) no .
C16 O20 3.380(3) no .
C16 C40 3.593(3) no 3_645
C18 O21 3.284(3) no 3_655
C23 O20 3.431(3) no 3_655
C23 O21 3.310(3) no 3_655
C24 O21 3.128(2) no 3_645
C28 C31 3.480(3) no 2_556
C31 O21 3.524(3) no 3_645
C31 C28 3.480(3) no 2_456
C33 O38 3.462(3) no 3_745
C40 O20 3.473(3) no .
C40 O38 3.332(3) no .
C40 C16 3.593(3) no 3_655
C42 O20 3.231(3) no 1_655
C42 O38 3.218(3) no 3_745
Ag1 H14B 3.2374 no .
Ag1 H16B 3.5267 no .
Ag1 H28B 3.5574 no .
Ag1 H39B 3.4291 no .
Ag1 H40B 3.4753 no .
S3 H15B 2.7289 no .
S3 H23 2.8924 no .
S4 H27 2.8828 no .
S4 H39B 2.7227 no .
S5 H24 2.8685 no .
S5 H28B 2.7408 no .
N7 H6 3.5332 no .
N7 H12 3.5601 no .
N7 H26 3.5012 no .
C6 H15B 2.6428 no .
C6 H28A 2.5595 no .
C6 H28B 3.2125 no .
C6 H31 3.2575 no .
C9 H6 3.2635 no .
C9 H15B 3.5278 no .
C9 H16B 2.9672 no .
C9 H16C 2.9689 no .
C9 H28A 3.3313 no .
C9 H28B 2.7172 no .
C9 H31 3.2591 no .
C10 H12 3.2651 no .
C10 H15A 3.3161 no .
C10 H15B 2.6916 no .
C10 H18 3.2646 no .
C10 H40B 2.9811 no .
C10 H40C 2.9731 no .
C11 H14B 2.9545 no .
C11 H14C 2.9554 no .
C11 H26 3.2610 no .
C11 H28B 3.4389 no .
C11 H39A 3.3252 no .
C11 H39B 2.7093 no .
C11 H42 3.2743 no .
C12 H15A 2.5539 no .
C12 H15B 3.2003 no .
C12 H18 3.2545 no .
C12 H39B 2.8904 no .
C13 H23 3.2916 no .
C13 H34 3.2816 no .
C13 H39A 3.4501 no .
C13 H39B 2.7331 no .
C14 H27 2.5152 no .
C15 H6 3.2604 no .
C15 H12 2.6576 no .
C15 H28A 2.5459 no .
C15 H28B 3.2674 no .
C15 H39A 2.6142 no .
C15 H39B 2.5837 no .
C16 H24 2.5010 no .
C18 H12 3.2508 no .
C19 H15A 3.4904 no .
C19 H15B 2.5565 no .
C19 H24 3.2806 no .
C19 H41 3.2815 no .
C23 H34 3.2640 no .
C23 H40B 2.9094 no .
C23 H40C 2.8770 no .
C24 H16B 2.8524 no .
C24 H16C 2.8943 no .
C24 H41 3.2538 no .
C26 H28A 3.4827 no .
C26 H28B 2.6317 no .
C26 H39A 2.5677 no .
C26 H39B 3.2315 no .
C26 H42 3.2541 no .
C27 H14B 2.9406 no .
C27 H14C 2.8070 no .
C27 H33 3.2611 no .
C28 H6 2.6512 no .
C28 H15A 2.6923 no .
C28 H15B 2.4865 no .
C28 H26 3.1974 no .
C28 H39A 2.6186 no .
C28 H39B 3.2891 no .
C31 H6 3.2518 no .
C32 H27 3.2855 no .
C32 H28A 3.3781 no .
C32 H28B 2.5369 no .
C32 H33 3.2844 no .
C33 H27 3.2588 no .
C33 H28B 3.5417 no .
C34 H23 3.2624 no .
C39 H12 3.3270 no .
C39 H15A 2.5147 no .
C39 H15B 3.2620 no .
C39 H26 2.6500 no .
C39 H28A 2.6869 no .
C39 H28B 2.5537 no .
C40 H23 2.5301 no .
C41 H24 3.2508 no .
C42 H26 3.2482 no .
H6 H15A 3.3054 no .
H6 H15B 2.5676 no .
H6 H28A 2.3475 no .
H6 H28B 3.4369 no .
H6 H41 2.3397 no .
H12 H15A 2.3505 no .
H12 H15B 3.4364 no .
H12 H34 2.3359 no .
H12 H39A 3.2325 no .
H12 H39B 2.7689 no .
H14A H27 3.4729 no .
H14B H27 2.4220 no .
H14C H27 2.1493 no .
H15A H28A 2.4511 no .
H15A H28B 3.5191 no .
H15A H39A 2.3178 no .
H15A H39B 2.7184 no .
H15B H28A 2.6176 no .
H15B H28B 3.4419 no .
H15B H39A 3.4373 no .
H15B H39B 3.5284 no .
H16A H24 3.4660 no .
H16B H24 2.2166 no .
H16C H24 2.3273 no .
H18 H23 2.3357 no .
H18 H34 2.3301 no .
H23 H40A 3.4962 no .
H23 H40B 2.3192 no .
H23 H40C 2.2775 no .
H24 H31 2.3343 no .
H26 H28A 3.0927 no .
H26 H28B 2.6310 no .
H26 H33 2.3211 no .
H26 H39A 2.3548 no .
H26 H39B 3.4542 no .
H27 H42 2.3415 no .
H28A H39A 2.4877 no .
H28A H39B 3.5548 no .
H28B H39A 2.7917 no .
H28B H39B 3.4848 no .
H31 H41 2.3275 no .
H33 H42 2.3373 no .
Cl17 H6 3.1618 no 4_664
Cl17 H14A 3.5446 no .
Cl17 H14B 3.4131 no .
Cl17 H16B 3.3181 no .
Cl17 H16C 3.5890 no 3_655
Cl17 H23 2.9838 no 3_645
Cl17 H24 3.5544 no 3_655
Cl17 H40B 3.4477 no .
S3 H12 2.9408 no 2_466
S4 H16A 3.1907 no 3_755
S5 H14A 3.5743 no 3_745
S5 H14C 2.9220 no 3_745
O8 H6 2.7813 no 4_664
O8 H14A 3.3204 no .
O8 H14B 2.6350 no .
O8 H16A 2.7379 no .
O8 H16B 3.0676 no .
O8 H23 3.2283 no 3_645
O8 H40B 3.5468 no 3_645
O8 H40C 3.0125 no 3_645
O20 H16A 3.4698 no .
O20 H16B 2.5624 no .
O20 H16C 3.3111 no 3_655
O20 H18 3.5588 no 3_645
O20 H23 2.6227 no 3_645
O20 H40A 2.9466 no .
O20 H40B 3.2531 no .
O20 H40B 3.1487 no 3_645
O20 H42 2.8829 no 1_455
O21 H6 2.5814 no 4_664
O21 H16B 3.5022 no 3_655
O21 H16C 3.0408 no 3_655
O21 H18 2.6729 no 3_645
O21 H23 2.7360 no 3_645
O21 H24 2.3976 no 3_655
O21 H28A 2.9782 no 4_664
O21 H31 3.1925 no 3_655
O21 H33 3.1179 no 3_755
O38 H14A 2.7887 no .
O38 H14B 3.0626 no .
O38 H33 3.0536 no 3_755
O38 H40A 3.4858 no .
O38 H40B 2.6399 no .
O38 H42 2.5663 no 3_755
C6 H31 3.0655 no 2_556
C9 H18 3.4328 no 1_545
C10 H15A 3.4840 no 2_466
C10 H39A 3.1653 no 2_466
C11 H16A 3.2255 no 3_755
C12 H26 3.3598 no 2_466
C12 H39A 3.3924 no 2_466
C13 H39A 3.2571 no 2_466
C14 H41 2.8117 no 4_664
C15 H40C 3.4746 no 2_566
C16 H14C 3.1670 no 3_745
C16 H18 3.4236 no 1_545
C16 H40A 3.4392 no 3_645
C16 H40B 3.1044 no 3_645
C18 H14C 3.5211 no 3_755
C18 H16C 3.3725 no 1_565
C18 H26 3.3941 no 2_466
C18 H27 3.0913 no 3_755
C18 H28A 3.4576 no 2_466
C18 H39A 3.3528 no 2_466
C19 H31 2.8746 no 2_556
C23 H15A 3.3345 no 2_466
C23 H27 3.4751 no 3_755
C23 H28A 3.5585 no 2_466
C23 H39A 3.2211 no 2_466
C23 H42 3.2858 no 3_755
C24 H18 3.0223 no 1_545
C24 H33 3.2235 no 1_455
C26 H40A 3.2026 no 1_655
C27 H16A 3.4618 no 3_755
C27 H16C 3.2102 no 3_755
C27 H40A 3.5900 no 1_655
C28 H31 2.8684 no 2_556
C31 H28A 3.1363 no 2_456
C31 H28B 3.1257 no 2_456
C31 H33 3.3717 no 1_455
C31 H34 3.0117 no 2_466
C32 H40A 3.4772 no 1_655
C33 H14A 3.0744 no 3_745
C33 H24 3.5381 no 1_655
C33 H40A 3.1651 no 1_655
C34 H14C 3.4321 no 3_755
C34 H26 2.9367 no 2_466
C34 H27 3.5266 no 3_755
C34 H39A 3.4460 no 2_466
C34 H41 3.3946 no 2_566
C40 H12 3.4873 no 2_466
C40 H15A 3.4275 no 2_466
C40 H16A 3.1822 no 3_655
C40 H16B 3.3511 no 3_655
C41 H14A 3.2166 no 4_665
C41 H14C 3.5815 no 4_665
C41 H28B 3.2641 no 2_456
C41 H34 2.8458 no 2_466
C42 H14A 3.0765 no 3_745
C42 H40A 3.3634 no 1_655
H6 Cl17 3.1618 no 4_665
H6 O8 2.7813 no 4_665
H6 O21 2.5814 no 4_665
H6 H14A 3.3895 no 4_665
H6 H14B 3.5813 no 4_665
H6 H31 3.0840 no 2_556
H6 H33 3.4385 no 2_456
H12 S3 2.9408 no 2_566
H12 C40 3.4873 no 2_566
H12 H15B 3.4562 no 2_566
H12 H26 3.5804 no 2_466
H12 H40C 3.1888 no 2_566
H14A Cl17 3.5446 no .
H14A S5 3.5743 no 3_755
H14A O8 3.3204 no .
H14A O38 2.7887 no .
H14A C33 3.0744 no 3_755
H14A C41 3.2166 no 4_664
H14A C42 3.0765 no 3_755
H14A H6 3.3895 no 4_664
H14A H33 3.1475 no 3_755
H14A H41 2.3690 no 4_664
H14A H42 3.1550 no 3_755
H14B Cl17 3.4131 no .
H14B O8 2.6350 no .
H14B O38 3.0626 no .
H14B H6 3.5813 no 4_664
H14B H41 2.9726 no 4_664
H14C S5 2.9220 no 3_755
H14C C16 3.1670 no 3_755
H14C C18 3.5211 no 3_745
H14C C34 3.4321 no 3_745
H14C C41 3.5815 no 4_664
H14C H16A 3.1984 no 3_755
H14C H16C 2.8752 no 3_755
H14C H18 3.2586 no 3_745
H14C H34 3.0920 no 3_745
H14C H41 2.6471 no 4_664
H15A C10 3.4840 no 2_566
H15A C23 3.3345 no 2_566
H15A C40 3.4275 no 2_566
H15A H23 3.1808 no 2_566
H15A H40C 2.6176 no 2_566
H15B H12 3.4562 no 2_466
H16A S4 3.1907 no 3_745
H16A O8 2.7379 no .
H16A O20 3.4698 no .
H16A C11 3.2255 no 3_745
H16A C27 3.4618 no 3_745
H16A C40 3.1822 no 3_645
H16A H14C 3.1984 no 3_745
H16A H27 3.4974 no 3_745
H16A H40A 2.9950 no 3_645
H16A H40B 2.9352 no 3_645
H16A H40C 3.0759 no 3_645
H16B Cl17 3.3181 no .
H16B O8 3.0676 no .
H16B O20 2.5624 no .
H16B O21 3.5022 no 3_645
H16B C40 3.3511 no 3_645
H16B H33 3.5998 no 1_455
H16B H40A 3.4417 no 3_645
H16B H40B 2.6545 no 3_645
H16B H40C 3.4810 no 3_645
H16B H42 3.5857 no 1_455
H16C Cl17 3.5890 no 3_645
H16C O20 3.3111 no 3_645
H16C O21 3.0408 no 3_645
H16C C18 3.3725 no 1_545
H16C C27 3.2102 no 3_745
H16C H14C 2.8752 no 3_745
H16C H18 2.5515 no 1_545
H16C H27 2.9299 no 3_745
H16C H40A 3.3256 no 3_645
H16C H40B 3.2258 no 3_645
H18 O20 3.5588 no 3_655
H18 O21 2.6729 no 3_655
H18 C9 3.4328 no 1_565
H18 C16 3.4236 no 1_565
H18 C24 3.0223 no 1_565
H18 H14C 3.2586 no 3_755
H18 H16C 2.5515 no 1_565
H18 H24 2.8458 no 1_565
H18 H27 3.0619 no 3_755
H18 H28A 3.3396 no 2_466
H23 Cl17 2.9838 no 3_655
H23 O8 3.2283 no 3_655
H23 O20 2.6227 no 3_655
H23 O21 2.7360 no 3_655
H23 H15A 3.1808 no 2_466
H23 H28A 3.5254 no 2_466
H23 H42 3.0445 no 3_755
H24 Cl17 3.5544 no 3_645
H24 O21 2.3976 no 3_645
H24 C33 3.5381 no 1_455
H24 H18 2.8458 no 1_545
H24 H33 2.6904 no 1_455
H26 C12 3.3598 no 2_566
H26 C18 3.3941 no 2_566
H26 C34 2.9367 no 2_566
H26 H12 3.5804 no 2_566
H26 H31 3.5774 no 1_655
H26 H34 2.8916 no 2_566
H26 H40A 3.5726 no 1_655
H27 C18 3.0913 no 3_745
H27 C23 3.4751 no 3_745
H27 C34 3.5266 no 3_745
H27 H16A 3.4974 no 3_755
H27 H16C 2.9299 no 3_755
H27 H18 3.0619 no 3_745
H28A O21 2.9782 no 4_665
H28A C18 3.4576 no 2_566
H28A C23 3.5585 no 2_566
H28A C31 3.1363 no 2_556
H28A H18 3.3396 no 2_566
H28A H23 3.5254 no 2_566
H28A H31 2.5989 no 2_556
H28B C31 3.1257 no 2_556
H28B C41 3.2641 no 2_556
H28B H31 2.6927 no 2_556
H28B H41 2.9368 no 2_556
H31 O21 3.1925 no 3_645
H31 C6 3.0655 no 2_456
H31 C19 2.8746 no 2_456
H31 C28 2.8684 no 2_456
H31 H6 3.0840 no 2_456
H31 H26 3.5774 no 1_455
H31 H28A 2.5989 no 2_456
H31 H28B 2.6927 no 2_456
H31 H33 2.9790 no 1_455
H31 H34 2.8297 no 2_466
H33 O21 3.1179 no 3_745
H33 O38 3.0536 no 3_745
H33 C24 3.2235 no 1_655
H33 C31 3.3717 no 1_655
H33 H6 3.4385 no 2_556
H33 H14A 3.1475 no 3_745
H33 H16B 3.5998 no 1_655
H33 H24 2.6904 no 1_655
H33 H31 2.9790 no 1_655
H33 H40A 3.5349 no 1_655
H34 C31 3.0117 no 2_566
H34 C41 2.8458 no 2_566
H34 H14C 3.0920 no 3_755
H34 H26 2.8916 no 2_466
H34 H31 2.8297 no 2_566
H34 H41 2.5525 no 2_566
H39A C10 3.1653 no 2_566
H39A C12 3.3924 no 2_566
H39A C13 3.2571 no 2_566
H39A C18 3.3528 no 2_566
H39A C23 3.2211 no 2_566
H39A C34 3.4460 no 2_566
H40A O20 2.9466 no .
H40A O38 3.4858 no .
H40A C16 3.4392 no 3_655
H40A C26 3.2026 no 1_455
H40A C27 3.5900 no 1_455
H40A C32 3.4772 no 1_455
H40A C33 3.1651 no 1_455
H40A C42 3.3634 no 1_455
H40A H16A 2.9950 no 3_655
H40A H16B 3.4417 no 3_655
H40A H16C 3.3256 no 3_655
H40A H26 3.5726 no 1_455
H40A H33 3.5349 no 1_455
H40B Cl17 3.4477 no .
H40B O8 3.5468 no 3_655
H40B O20 3.2531 no .
H40B O20 3.1487 no 3_655
H40B O38 2.6399 no .
H40B C16 3.1044 no 3_655
H40B H16A 2.9352 no 3_655
H40B H16B 2.6545 no 3_655
H40B H16C 3.2258 no 3_655
H40B H42 2.9817 no 3_755
H40C O8 3.0125 no 3_655
H40C C15 3.4746 no 2_466
H40C H12 3.1888 no 2_466
H40C H15A 2.6176 no 2_466
H40C H16A 3.0759 no 3_655
H40C H16B 3.4810 no 3_655
H41 C14 2.8117 no 4_665
H41 C34 3.3946 no 2_466
H41 H14A 2.3690 no 4_665
H41 H14B 2.9726 no 4_665
H41 H14C 2.6471 no 4_665
H41 H28B 2.9368 no 2_456
H41 H34 2.5525 no 2_466
H42 O20 2.8829 no 1_655
H42 O38 2.5663 no 3_745
H42 C23 3.2858 no 3_745
H42 H14A 3.1550 no 3_745
H42 H16B 3.5857 no 1_655
H42 H23 3.0445 no 3_745
H42 H40B 2.9817 no 3_745

loop_
_geom_torsion_atom_site_label_1
_geom_torsion_atom_site_label_2
_geom_torsion_atom_site_label_3
_geom_torsion_atom_site_label_4
_geom_torsion
_geom_torsion_publ_flag
S3 Ag1 S4 C11 128.33(3) no
S3 Ag1 S4 C14 -126.65(2) no
S4 Ag1 S3 C10 -11.99(3) no
S4 Ag1 S3 C40 93.98(3) no
S3 Ag1 S5 C9 -19.40(2) no
S3 Ag1 S5 C16 87.09(4) no
S5 Ag1 S3 C10 143.15(2) no
S5 Ag1 S3 C40 -110.88(2) no
S4 Ag1 S5 C9 141.060(16) no
S4 Ag1 S5 C16 -112.45(3) no
S5 Ag1 S4 C11 -26.46(2) no
S5 Ag1 S4 C14 78.56(2) no
Ag1 S3 C10 C13 -68.96(11) no
Ag1 S3 C10 C23 112.45(12) no
C40 S3 C10 C13 -179.72(11) no
C40 S3 C10 C23 1.69(15) no
Ag1 S4 C11 C27 114.95(12) no
Ag1 S4 C11 C32 -66.71(12) no
C14 S4 C11 C27 11.75(16) no
C14 S4 C11 C32 -169.91(12) no
Ag1 S5 C9 C19 -70.61(11) no
Ag1 S5 C9 C24 109.49(12) no
C16 S5 C9 C19 176.48(12) no
C16 S5 C9 C24 -3.42(15) no
C15 N7 C28 C19 69.32(17) no
C28 N7 C15 C13 -166.25(13) no
C15 N7 C39 C32 -177.96(12) no
C39 N7 C15 C13 73.61(17) no
C28 N7 C39 C32 62.45(17) no
C39 N7 C28 C19 -171.04(12) no
C19 C6 C41 C31 -1.7(3) no
C41 C6 C19 C9 -0.7(3) no
C41 C6 C19 C28 178.86(16) no
S5 C9 C19 C6 -177.27(11) no
S5 C9 C19 C28 3.2(2) no
S5 C9 C24 C31 177.73(11) no
C19 C9 C24 C31 -2.2(3) no
C24 C9 C19 C6 2.6(2) no
C24 C9 C19 C28 -176.91(15) no
S3 C10 C13 C12 -179.30(10) no
S3 C10 C13 C15 -1.9(2) no
S3 C10 C23 C18 178.51(11) no
C13 C10 C23 C18 -0.1(3) no
C23 C10 C13 C12 -0.7(2) no
C23 C10 C13 C15 176.68(15) no
S4 C11 C27 C42 178.56(12) no
S4 C11 C32 C26 -177.57(11) no
S4 C11 C32 C39 3.3(2) no
C27 C11 C32 C26 0.8(3) no
C27 C11 C32 C39 -178.32(15) no
C32 C11 C27 C42 0.3(3) no
C13 C12 C34 C18 -0.2(3) no
C34 C12 C13 C10 0.8(3) no
C34 C12 C13 C15 -176.60(16) no
C10 C13 C15 N7 77.9(2) no
C12 C13 C15 N7 -104.77(19) no
C23 C18 C34 C12 -0.6(3) no
C34 C18 C23 C10 0.7(3) no
C6 C19 C28 N7 -102.91(19) no
C9 C19 C28 N7 76.6(2) no
C9 C24 C31 C41 -0.3(3) no
C32 C26 C33 C42 1.4(3) no
C33 C26 C32 C11 -1.6(3) no
C33 C26 C32 C39 177.53(16) no
C11 C27 C42 C33 -0.5(3) no
C24 C31 C41 C6 2.2(3) no
C11 C32 C39 N7 79.7(2) no
C26 C32 C39 N7 -99.40(18) no
C26 C33 C42 C27 -0.3(3) no
